data_7122856
loop_
_publ_author_name
'Zhang, Chuanqi'
'Xu, Li'
'Li, Xinzhu'
'Hu, Jibo'
'Zhu, Liangkui'
'Li, Yan'
'Jiang, Jiuxing'
'Wang, Zhendong'
'Yang, Weimin'

_publ_section_title
;
 A Simple Matrine Derivative for the Facile Syntheses of Mesoporous
 Zeolites ITQ-37 and ITQ-43
;
_journal_name_full 'Chemical Communications'
_journal_paper_doi 10.1039/C8CC08196D
_journal_year 2019
_chemical_absolute_configuration s
_chemical_formula_sum 'C16 H29 I N2'
_chemical_formula_weight 376.31
_chemical_name_systematic
; 
 ? 
;
_space_group_IT_number 19
_symmetry_cell_setting orthorhombic
_symmetry_space_group_name_Hall 'P 2ac 2ab'
_symmetry_space_group_name_H-M 'P 21 21 21'
_atom_sites_solution_hydrogens geom
_atom_sites_solution_primary direct
_atom_sites_solution_secondary difmap
_audit_creation_method SHELXL-97
_audit_update_record
;
2018-03-24 deposited with the CCDC.
2019-01-10 downloaded from the CCDC.
;
_cell_angle_alpha 90.00
_cell_angle_beta 90.00
_cell_angle_gamma 90.00
_cell_formula_units_Z 4
_cell_length_a 9.045(3)
_cell_length_b 18.898(6)
_cell_length_c 10.068(3)
_cell_measurement_reflns_used 6083
_cell_measurement_temperature 293(2)
_cell_measurement_theta_max 21.972
_cell_measurement_theta_min 3.113
_cell_volume 1720.9(9)
_computing_structure_refinement 'SHELXL-97 (Sheldrick, 1997)'
_computing_structure_solution 'SHELXS-97 (Sheldrick, 1990)'
_diffrn_ambient_temperature 293(2)
_diffrn_measured_fraction_theta_full 0.998
_diffrn_measured_fraction_theta_max 0.998
_diffrn_measurement_device_type 'Rigaku Saturn724 CCD'
_diffrn_radiation_monochromator graphite
_diffrn_radiation_source 'fine-focus sealed tube'
_diffrn_radiation_type MoK\a
_diffrn_radiation_wavelength 0.71073
_diffrn_reflns_av_R_equivalents 0.1695
_diffrn_reflns_av_sigmaI/netI 0.0806
_diffrn_reflns_limit_h_max 10
_diffrn_reflns_limit_h_min -10
_diffrn_reflns_limit_k_max 22
_diffrn_reflns_limit_k_min -22
_diffrn_reflns_limit_l_max 11
_diffrn_reflns_limit_l_min -11
_diffrn_reflns_number 22995
_diffrn_reflns_theta_full 25.01
_diffrn_reflns_theta_max 25.01
_diffrn_reflns_theta_min 2.96
_exptl_absorpt_coefficient_mu 1.853
_exptl_absorpt_correction_T_max 0.8083
_exptl_absorpt_correction_T_min 0.5552
_exptl_absorpt_correction_type multi-scan
_exptl_absorpt_process_details 'SADABS; Bruker, 2000'
_exptl_crystal_colour colorless
_exptl_crystal_density_diffrn 1.452
_exptl_crystal_density_method 'not measured'
_exptl_crystal_description block
_exptl_crystal_F_000 768
_exptl_crystal_size_max 0.301
_exptl_crystal_size_mid 0.224
_exptl_crystal_size_min 0.121
_refine_diff_density_max 1.011
_refine_diff_density_min -0.662
_refine_diff_density_rms 0.109
_refine_ls_abs_structure_details 'Flack H D (1983), Acta Cryst. A39, 876-881'
_refine_ls_abs_structure_Flack -0.01(7)
_refine_ls_extinction_method none
_refine_ls_goodness_of_fit_ref 1.083
_refine_ls_hydrogen_treatment mixed
_refine_ls_matrix_type full
_refine_ls_number_parameters 173
_refine_ls_number_reflns 3031
_refine_ls_number_restraints 0
_refine_ls_restrained_S_all 1.083
_refine_ls_R_factor_all 0.0952
_refine_ls_R_factor_gt 0.0567
_refine_ls_shift/su_max 0.000
_refine_ls_shift/su_mean 0.000
_refine_ls_structure_factor_coef Fsqd
_refine_ls_weighting_details 'calc w=1/[\s^2^(Fo^2^)+(0.0384P)^2^+3.0376P] where P=(Fo^2^+2Fc^2^)/3'
_refine_ls_weighting_scheme calc
_refine_ls_wR_factor_gt 0.1042
_refine_ls_wR_factor_ref 0.1202
_reflns_number_gt 2202
_reflns_number_total 3031
_reflns_threshold_expression >2sigma(I)
_cod_data_source_file c8cc08196d2.cif
_cod_data_source_block 111
_cod_original_cell_volume 1721.1(10)
_cod_original_sg_symbol_H-M P212121
_cod_database_code 7122856

loop_
_symmetry_equiv_pos_as_xyz
'x, y, z'
'-x+1/2, -y, z+1/2'
'x+1/2, -y+1/2, -z'
'-x, y+1/2, -z+1/2'

loop_
_atom_site_label
_atom_site_type_symbol
_atom_site_fract_x
_atom_site_fract_y
_atom_site_fract_z
_atom_site_U_iso_or_equiv
_atom_site_adp_type
_atom_site_occupancy
_atom_site_symmetry_multiplicity
_atom_site_calc_flag
_atom_site_refinement_flags
I1 I -0.54653(7) -0.57657(3) -0.15282(6) 0.0565(2) Uani 1 1 d .
N1 N -0.5610(7) -0.5568(3) -0.6577(7) 0.0397(15) Uani 1 1 d .
C12 C -0.6979(9) -0.6014(5) -0.6741(10) 0.048(2) Uani 1 1 d .
H12A H -0.7835 -0.5706 -0.6770 0.058 Uiso 1 1 calc R
H12B H -0.7081 -0.6319 -0.5971 0.058 Uiso 1 1 calc R
C5 C -0.4251(8) -0.6046(4) -0.6583(10) 0.043(2) Uani 1 1 d .
H5 H -0.4392 -0.6386 -0.5859 0.051 Uiso 1 1 calc R
C16 C -0.5556(13) -0.5018(4) -0.7666(8) 0.054(2) Uani 1 1 d .
H16A H -0.5566 -0.5248 -0.8516 0.080 Uiso 1 1 calc R
H16B H -0.4667 -0.4744 -0.7581 0.080 Uiso 1 1 calc R
H16C H -0.6399 -0.4712 -0.7594 0.080 Uiso 1 1 calc R
C11 C -0.6962(10) -0.6467(6) -0.7977(9) 0.055(3) Uani 1 1 d .
H11 H -0.6943 -0.6151 -0.8749 0.066 Uiso 1 1 calc R
C1 C -0.5724(12) -0.5193(5) -0.5255(9) 0.052(3) Uani 1 1 d .
H1A H -0.6568 -0.4877 -0.5275 0.063 Uiso 1 1 calc R
H1B H -0.5900 -0.5542 -0.4565 0.063 Uiso 1 1 calc R
C10 C -0.5588(13) -0.6927(5) -0.8027(9) 0.057(2) Uani 1 1 d .
H10 H -0.5555 -0.7152 -0.8903 0.069 Uiso 1 1 calc R
N2 N -0.5647(12) -0.7499(4) -0.7010(8) 0.072(3) Uani 1 1 d .
C6 C -0.4205(9) -0.6483(5) -0.7882(9) 0.051(3) Uani 1 1 d .
H6 H -0.4176 -0.6150 -0.8627 0.061 Uiso 1 1 calc R
C7 C -0.2837(12) -0.6952(7) -0.7977(11) 0.075(4) Uani 1 1 d .
H7A H -0.2770 -0.7154 -0.8861 0.090 Uiso 1 1 calc R
H7B H -0.1957 -0.6670 -0.7823 0.090 Uiso 1 1 calc R
C4 C -0.2876(10) -0.5642(5) -0.6258(10) 0.061(3) Uani 1 1 d .
H4A H -0.2674 -0.5306 -0.6964 0.073 Uiso 1 1 calc R
H4B H -0.2048 -0.5967 -0.6206 0.073 Uiso 1 1 calc R
C8 C -0.2920(16) -0.7537(7) -0.6965(15) 0.103(5) Uani 1 1 d .
H8A H -0.2864 -0.7337 -0.6079 0.124 Uiso 1 1 calc R
H8B H -0.2086 -0.7854 -0.7080 0.124 Uiso 1 1 calc R
C2 C -0.4362(13) -0.4774(5) -0.4907(9) 0.064(3) Uani 1 1 d .
H2A H -0.4469 -0.4574 -0.4025 0.077 Uiso 1 1 calc R
H2B H -0.4242 -0.4388 -0.5533 0.077 Uiso 1 1 calc R
C15 C -0.6986(17) -0.7926(7) -0.7155(14) 0.102(5) Uani 1 1 d .
H15A H -0.6996 -0.8290 -0.6476 0.123 Uiso 1 1 calc R
H15B H -0.6973 -0.8158 -0.8014 0.123 Uiso 1 1 calc R
C9 C -0.4345(18) -0.7949(6) -0.7109(13) 0.098(4) Uani 1 1 d .
H9A H -0.4350 -0.8187 -0.7963 0.118 Uiso 1 1 calc R
H9B H -0.4389 -0.8309 -0.6423 0.118 Uiso 1 1 calc R
C13 C -0.8383(13) -0.6897(7) -0.8038(12) 0.087(4) Uani 1 1 d .
H13A H -0.9220 -0.6590 -0.7861 0.104 Uiso 1 1 calc R
H13B H -0.8502 -0.7092 -0.8923 0.104 Uiso 1 1 calc R
C14 C -0.8360(17) -0.7490(7) -0.7041(15) 0.106(5) Uani 1 1 d .
H14A H -0.8422 -0.7293 -0.6152 0.128 Uiso 1 1 calc R
H14B H -0.9216 -0.7790 -0.7177 0.128 Uiso 1 1 calc R
C3 C -0.3019(11) -0.5247(6) -0.4949(10) 0.064(3) Uani 1 1 d .
H3A H -0.3078 -0.5587 -0.4230 0.076 Uiso 1 1 calc R
H3B H -0.2140 -0.4962 -0.4811 0.076 Uiso 1 1 calc R

loop_
_atom_site_aniso_label
_atom_site_aniso_U_11
_atom_site_aniso_U_22
_atom_site_aniso_U_33
_atom_site_aniso_U_23
_atom_site_aniso_U_13
_atom_site_aniso_U_12
I1 0.0554(3) 0.0708(4) 0.0432(3) 0.0007(3) 0.0011(4) 0.0054(4)
N1 0.040(4) 0.044(4) 0.036(3) -0.002(3) -0.006(5) 0.003(3)
C12 0.041(4) 0.058(5) 0.046(6) 0.005(5) 0.003(4) -0.004(4)
C5 0.039(5) 0.055(5) 0.034(4) 0.003(4) -0.003(5) 0.002(4)
C16 0.068(6) 0.049(5) 0.044(5) 0.009(4) -0.005(6) 0.001(6)
C11 0.049(6) 0.068(7) 0.048(6) -0.004(5) -0.009(5) -0.009(5)
C1 0.068(7) 0.055(6) 0.033(5) 0.001(4) 0.006(5) 0.010(5)
C10 0.077(7) 0.051(5) 0.044(5) -0.010(4) -0.007(6) -0.006(6)
N2 0.097(7) 0.051(5) 0.070(6) -0.007(4) 0.006(5) -0.003(6)
C6 0.055(7) 0.053(6) 0.044(5) -0.011(4) 0.002(4) 0.001(5)
C7 0.060(7) 0.096(9) 0.069(8) -0.032(7) 0.012(6) 0.018(6)
C4 0.047(5) 0.069(7) 0.066(8) -0.007(6) 0.004(5) -0.009(5)
C8 0.105(11) 0.089(10) 0.116(14) -0.020(9) -0.001(9) 0.043(9)
C2 0.089(8) 0.055(6) 0.048(6) -0.009(4) -0.001(6) -0.004(7)
C15 0.143(14) 0.070(9) 0.094(10) -0.003(7) -0.003(9) -0.050(10)
C9 0.143(13) 0.055(7) 0.097(9) -0.005(6) 0.008(10) 0.023(9)
C13 0.065(7) 0.119(10) 0.077(9) -0.016(8) -0.004(6) -0.035(7)
C14 0.098(10) 0.100(11) 0.121(13) -0.013(9) 0.001(9) -0.060(9)
C3 0.052(6) 0.081(7) 0.057(7) -0.008(6) -0.002(5) -0.023(6)

loop_
_atom_type_symbol
_atom_type_description
_atom_type_scat_dispersion_real
_atom_type_scat_dispersion_imag
_atom_type_scat_source
C C 0.0033 0.0016 'International Tables Vol C Tables 4.2.6.8 and 6.1.1.4'
H H 0.0000 0.0000 'International Tables Vol C Tables 4.2.6.8 and 6.1.1.4'
I I -0.4742 1.8119 'International Tables Vol C Tables 4.2.6.8 and 6.1.1.4'
N N 0.0061 0.0033 'International Tables Vol C Tables 4.2.6.8 and 6.1.1.4'

loop_
_geom_angle_atom_site_label_1
_geom_angle_atom_site_label_2
_geom_angle_atom_site_label_3
_geom_angle
C12 N1 C1 107.6(7)
C12 N1 C16 109.4(7)
C1 N1 C16 108.6(6)
C12 N1 C5 109.3(5)
C1 N1 C5 109.6(7)
C16 N1 C5 112.2(7)
N1 C12 C11 113.5(7)
N1 C12 H12A 108.9
C11 C12 H12A 108.9
N1 C12 H12B 108.9
C11 C12 H12B 108.9
H12A C12 H12B 107.7
C4 C5 N1 111.6(7)
C4 C5 C6 115.8(8)
N1 C5 C6 109.9(7)
C4 C5 H5 106.3
N1 C5 H5 106.3
C6 C5 H5 106.3
N1 C16 H16A 109.5
N1 C16 H16B 109.5
H16A C16 H16B 109.5
N1 C16 H16C 109.5
H16A C16 H16C 109.5
H16B C16 H16C 109.5
C12 C11 C10 111.1(7)
C12 C11 C13 109.1(8)
C10 C11 C13 112.6(9)
C12 C11 H11 108.0
C10 C11 H11 108.0
C13 C11 H11 108.0
C2 C1 N1 113.3(8)
C2 C1 H1A 108.9
N1 C1 H1A 108.9
C2 C1 H1B 108.9
N1 C1 H1B 108.9
H1A C1 H1B 107.7
N2 C10 C6 111.4(8)
N2 C10 C11 111.3(9)
C6 C10 C11 110.9(7)
N2 C10 H10 107.7
C6 C10 H10 107.7
C11 C10 H10 107.7
C9 N2 C15 109.9(9)
C9 N2 C10 110.4(9)
C15 N2 C10 111.2(10)
C10 C6 C7 110.0(8)
C10 C6 C5 110.8(7)
C7 C6 C5 112.7(8)
C10 C6 H6 107.7
C7 C6 H6 107.7
C5 C6 H6 107.7
C8 C7 C6 110.1(10)
C8 C7 H7A 109.6
C6 C7 H7A 109.6
C8 C7 H7B 109.6
C6 C7 H7B 109.6
H7A C7 H7B 108.2
C5 C4 C3 111.7(8)
C5 C4 H4A 109.3
C3 C4 H4A 109.3
C5 C4 H4B 109.3
C3 C4 H4B 109.3
H4A C4 H4B 107.9
C7 C8 C9 110.9(12)
C7 C8 H8A 109.5
C9 C8 H8A 109.5
C7 C8 H8B 109.5
C9 C8 H8B 109.5
H8A C8 H8B 108.1
C1 C2 C3 109.9(7)
C1 C2 H2A 109.7
C3 C2 H2A 109.7
C1 C2 H2B 109.7
C3 C2 H2B 109.7
H2A C2 H2B 108.2
N2 C15 C14 112.1(10)
N2 C15 H15A 109.2
C14 C15 H15A 109.2
N2 C15 H15B 109.2
C14 C15 H15B 109.2
H15A C15 H15B 107.9
N2 C9 C8 112.4(10)
N2 C9 H9A 109.1
C8 C9 H9A 109.1
N2 C9 H9B 109.1
C8 C9 H9B 109.1
H9A C9 H9B 107.9
C14 C13 C11 111.0(10)
C14 C13 H13A 109.4
C11 C13 H13A 109.4
C14 C13 H13B 109.4
C11 C13 H13B 109.4
H13A C13 H13B 108.0
C15 C14 C13 111.7(12)
C15 C14 H14A 109.3
C13 C14 H14A 109.3
C15 C14 H14B 109.3
C13 C14 H14B 109.3
H14A C14 H14B 107.9
C2 C3 C4 112.5(8)
C2 C3 H3A 109.1
C4 C3 H3A 109.1
C2 C3 H3B 109.1
C4 C3 H3B 109.1
H3A C3 H3B 107.8

loop_
_geom_bond_atom_site_label_1
_geom_bond_atom_site_label_2
_geom_bond_distance
N1 C12 1.506(10)
N1 C1 1.511(11)
N1 C16 1.513(10)
N1 C5 1.525(9)
C12 C11 1.511(13)
C12 H12A 0.9700
C12 H12B 0.9700
C5 C4 1.496(11)
C5 C6 1.548(13)
C5 H5 0.9800
C16 H16A 0.9600
C16 H16B 0.9600
C16 H16C 0.9600
C11 C10 1.517(14)
C11 C13 1.523(14)
C11 H11 0.9800
C1 C2 1.506(13)
C1 H1A 0.9700
C1 H1B 0.9700
C10 N2 1.490(11)
C10 C6 1.513(13)
C10 H10 0.9800
N2 C9 1.457(15)
N2 C15 1.463(14)
C6 C7 1.525(13)
C6 H6 0.9800
C7 C8 1.505(16)
C7 H7A 0.9700
C7 H7B 0.9700
C4 C3 1.520(13)
C4 H4A 0.9700
C4 H4B 0.9700
C8 C9 1.513(17)
C8 H8A 0.9700
C8 H8B 0.9700
C2 C3 1.509(14)
C2 H2A 0.9700
C2 H2B 0.9700
C15 C14 1.495(19)
C15 H15A 0.9700
C15 H15B 0.9700
C9 H9A 0.9700
C9 H9B 0.9700
C13 C14 1.504(16)
C13 H13A 0.9700
C13 H13B 0.9700
C14 H14A 0.9700
C14 H14B 0.9700
C3 H3A 0.9700
C3 H3B 0.9700

loop_
_geom_torsion_atom_site_label_1
_geom_torsion_atom_site_label_2
_geom_torsion_atom_site_label_3
_geom_torsion_atom_site_label_4
_geom_torsion
C1 N1 C12 C11 -175.4(7)
C16 N1 C12 C11 66.8(9)
C5 N1 C12 C11 -56.5(9)
C12 N1 C5 C4 -173.1(9)
C1 N1 C5 C4 -55.3(10)
C16 N1 C5 C4 65.4(9)
C12 N1 C5 C6 57.1(8)
C1 N1 C5 C6 174.8(7)
C16 N1 C5 C6 -64.5(8)
N1 C12 C11 C10 54.9(10)
N1 C12 C11 C13 179.6(8)
C12 N1 C1 C2 175.1(7)
C16 N1 C1 C2 -66.6(9)
C5 N1 C1 C2 56.3(9)
C12 C11 C10 N2 70.7(10)
C13 C11 C10 N2 -52.0(11)
C12 C11 C10 C6 -53.9(10)
C13 C11 C10 C6 -176.6(9)
C6 C10 N2 C9 -57.8(11)
C11 C10 N2 C9 177.9(9)
C6 C10 N2 C15 180.0(9)
C11 C10 N2 C15 55.6(10)
N2 C10 C6 C7 57.2(11)
C11 C10 C6 C7 -178.3(8)
N2 C10 C6 C5 -68.1(10)
C11 C10 C6 C5 56.4(10)
C4 C5 C6 C10 174.0(8)
N1 C5 C6 C10 -58.5(9)
C4 C5 C6 C7 50.2(12)
N1 C5 C6 C7 177.7(8)
C10 C6 C7 C8 -55.4(12)
C5 C6 C7 C8 68.8(12)
N1 C5 C4 C3 54.8(11)
C6 C5 C4 C3 -178.5(8)
C6 C7 C8 C9 54.6(12)
N1 C1 C2 C3 -55.3(10)
C9 N2 C15 C14 179.1(12)
C10 N2 C15 C14 -58.4(14)
C15 N2 C9 C8 -180.0(12)
C10 N2 C9 C8 57.1(13)
C7 C8 C9 N2 -56.4(14)
C12 C11 C13 C14 -73.8(12)
C10 C11 C13 C14 50.0(13)
N2 C15 C14 C13 56.8(15)
C11 C13 C14 C15 -51.7(14)
C1 C2 C3 C4 53.1(11)
C5 C4 C3 C2 -54.1(11)
